data_2216897
loop_
_publ_author_name
'Wang, Huan-Yu'
'Gao, Shan'
'Huo, Li-Hua'
'Zhao, Jing-Gui'

_publ_section_title
;The one-dimensional polymer
 poly[[aqua(2,2'-bipyridine)cadmium(II)]-\m-<i>trans</i>-stilbene-4,4'-dicarboxylato]
;
_journal_coeditor_code BH2152
_journal_issue 1
_journal_name_full 'Acta Crystallographica Section E'
_journal_page_first m162
_journal_page_last m163
_journal_paper_doi 10.1107/S1600536807065294
_journal_volume 64
_journal_year 2008
_chemical_formula_iupac '[Cd (C16 H10 O4) (C10 H8 N2) (H2 O)]'
_chemical_formula_moiety 'C26 H20 Cd N2 O5'
_chemical_formula_sum 'C26 H20 Cd N2 O5'
_chemical_formula_weight 552.84
_chemical_name_systematic
;
Poly[[aqua(2,2'-bipyridine)cadmium(II)]-
\m-<i>trans</i>-stilbene-4,4'-dicarboxylato]
;
_space_group_IT_number 2
_symmetry_cell_setting triclinic
_symmetry_space_group_name_Hall '-P 1'
_symmetry_space_group_name_H-M 'P -1'
_atom_sites_solution_hydrogens geom
_atom_sites_solution_primary direct
_atom_sites_solution_secondary difmap
_audit_creation_method SHELXL97
_cell_angle_alpha 98.90(3)
_cell_angle_beta 115.07(3)
_cell_angle_gamma 102.95(3)
_cell_formula_units_Z 2
_cell_length_a 10.543(2)
_cell_length_b 10.838(2)
_cell_length_c 11.442(2)
_cell_measurement_reflns_used 9882
_cell_measurement_temperature 295(2)
_cell_measurement_theta_max 27.48
_cell_measurement_theta_min 3.11
_cell_volume 1107.0(6)
_computing_cell_refinement 'RAPID-AUTO (Rigaku, 1998)'
_computing_data_collection 'RAPID-AUTO (Rigaku, 1998)'
_computing_data_reduction 'RAPID-AUTO (Rigaku, 1998)'
_computing_molecular_graphics 'DIAMOND (Brandenburg, 1998)'
_computing_publication_material 'SHELXL97 (Sheldrick, 1997)'
_computing_structure_refinement 'SHELXL97 (Sheldrick, 1997)'
_computing_structure_solution 'SHELXS97 (Sheldrick, 1997)'
_diffrn_ambient_temperature 295(2)
_diffrn_detector_area_resol_mean 10.000
_diffrn_measured_fraction_theta_full 0.990
_diffrn_measured_fraction_theta_max 0.990
_diffrn_measurement_device_type 'Rigaku R-AXIS RAPID'
_diffrn_measurement_method \w
_diffrn_radiation_monochromator graphite
_diffrn_radiation_source 'fine-focus sealed tube'
_diffrn_radiation_type MoK\a
_diffrn_radiation_wavelength 0.71073
_diffrn_reflns_av_R_equivalents 0.0187
_diffrn_reflns_av_sigmaI/netI 0.0238
_diffrn_reflns_limit_h_max 13
_diffrn_reflns_limit_h_min -13
_diffrn_reflns_limit_k_max 14
_diffrn_reflns_limit_k_min -14
_diffrn_reflns_limit_l_max 14
_diffrn_reflns_limit_l_min -13
_diffrn_reflns_number 10929
_diffrn_reflns_theta_full 27.48
_diffrn_reflns_theta_max 27.48
_diffrn_reflns_theta_min 3.09
_diffrn_standards_decay_% 0
_diffrn_standards_interval_count 0
_diffrn_standards_interval_time 0
_diffrn_standards_number 0
_exptl_absorpt_coefficient_mu 1.029
_exptl_absorpt_correction_T_max 0.8610
_exptl_absorpt_correction_T_min 0.7147
_exptl_absorpt_correction_type multi-scan
_exptl_absorpt_process_details '(ABSCOR; Higashi, 1995)'
_exptl_crystal_colour colourless
_exptl_crystal_density_diffrn 1.659
_exptl_crystal_density_method 'not measured'
_exptl_crystal_description block
_exptl_crystal_F_000 556
_exptl_crystal_size_max 0.35
_exptl_crystal_size_mid 0.26
_exptl_crystal_size_min 0.15
_refine_diff_density_max 0.560
_refine_diff_density_min -0.343
_refine_ls_extinction_method none
_refine_ls_goodness_of_fit_ref 1.081
_refine_ls_hydrogen_treatment mixed
_refine_ls_matrix_type full
_refine_ls_number_parameters 313
_refine_ls_number_reflns 5024
_refine_ls_number_restraints 3
_refine_ls_restrained_S_all 1.081
_refine_ls_R_factor_all 0.0327
_refine_ls_R_factor_gt 0.0270
_refine_ls_shift/su_max 0.000
_refine_ls_shift/su_mean <0.001
_refine_ls_structure_factor_coef Fsqd
_refine_ls_weighting_details 'calc w=1/[\s^2^(Fo^2^)+(0.0341P)^2^+0.8869P] where P=(Fo^2^+2Fc^2^)/3'
_refine_ls_weighting_scheme calc
_refine_ls_wR_factor_gt 0.0636
_refine_ls_wR_factor_ref 0.0730
_reflns_number_gt 4482
_reflns_number_total 5024
_reflns_threshold_expression I>2\s(I)
_cod_data_source_file bh2152.cif
_cod_data_source_block I
_cod_database_code 2216897
_cod_database_fobs_code 2216897

loop_
_symmetry_equiv_pos_as_xyz
'x, y, z'
'-x, -y, -z'

loop_
_atom_site_type_symbol
_atom_site_label
_atom_site_fract_x
_atom_site_fract_y
_atom_site_fract_z
_atom_site_U_iso_or_equiv
_atom_site_adp_type
_atom_site_calc_flag
_atom_site_refinement_flags
_atom_site_occupancy
Cd Cd1 0.250536(19) 0.691211(19) 0.648737(17) 0.02976(7) Uani d . 1
O O1 0.1953(2) 0.9264(2) 0.6820(2) 0.0420(5) Uani d . 1
O O1W 0.1557(2) 0.4774(2) 0.6441(2) 0.0375(4) Uani d D 1
H H1W2 0.088(3) 0.475(3) 0.666(3) 0.056 Uiso d D 1
H H1W1 0.121(3) 0.419(3) 0.570(2) 0.056 Uiso d D 1
O O2 0.0352(2) 0.7264(2) 0.5764(2) 0.0448(5) Uani d . 1
O O3 0.3107(2) 0.6262(2) 0.49176(19) 0.0474(5) Uani d . 1
O O4 0.0819(3) 0.5544(3) 0.3238(2) 0.0666(7) Uani d . 1
N N1 0.5016(2) 0.7824(2) 0.7968(2) 0.0334(5) Uani d . 1
N N2 0.2902(2) 0.7500(2) 0.8731(2) 0.0339(5) Uani d . 1
C C1 0.6036(3) 0.7890(3) 0.7554(3) 0.0420(6) Uani d . 1
H H1 0.5719 0.7596 0.6637 0.050 Uiso calc R 1
C C2 0.7535(3) 0.8376(3) 0.8427(3) 0.0502(8) Uani d . 1
H H2 0.8218 0.8411 0.8110 0.060 Uiso calc R 1
C C3 0.7991(3) 0.8808(4) 0.9778(3) 0.0539(8) Uani d . 1
H H3 0.8995 0.9138 1.0393 0.065 Uiso calc R 1
C C4 0.6959(3) 0.8750(3) 1.0219(3) 0.0455(7) Uani d . 1
H H4 0.7261 0.9051 1.1132 0.055 Uiso calc R 1
C C5 0.5465(3) 0.8241(2) 0.9295(2) 0.0315(5) Uani d . 1
C C6 0.4290(3) 0.8130(2) 0.9701(2) 0.0307(5) Uani d . 1
C C7 0.4608(4) 0.8664(3) 1.1016(3) 0.0436(7) Uani d . 1
H H7 0.5579 0.9100 1.1685 0.052 Uiso calc R 1
C C8 0.3456(4) 0.8533(3) 1.1311(3) 0.0510(8) Uani d . 1
H H8 0.3646 0.8883 1.2186 0.061 Uiso calc R 1
C C9 0.2027(4) 0.7887(3) 1.0315(3) 0.0483(7) Uani d . 1
H H9 0.1238 0.7791 1.0498 0.058 Uiso calc R 1
C C10 0.1799(3) 0.7382(3) 0.9030(3) 0.0413(6) Uani d . 1
H H10 0.0835 0.6942 0.8347 0.050 Uiso calc R 1
C C11 0.0672(3) 0.8507(3) 0.6204(2) 0.0333(5) Uani d . 1
C C12 -0.0621(3) 0.8999(3) 0.5960(2) 0.0313(5) Uani d . 1
C C13 -0.2056(3) 0.8142(3) 0.5195(3) 0.0434(7) Uani d . 1
H H13 -0.2220 0.7254 0.4846 0.052 Uiso calc R 1
C C14 -0.3248(3) 0.8590(3) 0.4943(3) 0.0426(7) Uani d . 1
H H15 -0.4204 0.8000 0.4418 0.051 Uiso calc R 1
C C15 -0.3044(3) 0.9907(3) 0.5460(3) 0.0307(5) Uani d . 1
C C16 -0.1598(3) 1.0773(3) 0.6219(3) 0.0350(6) Uani d . 1
H H16 -0.1433 1.1661 0.6574 0.042 Uiso calc R 1
C C17 -0.0405(3) 1.0325(3) 0.6451(3) 0.0340(5) Uani d . 1
H H12 0.0552 1.0919 0.6941 0.041 Uiso calc R 1
C C18 -0.4307(3) 1.0377(3) 0.5217(3) 0.0327(5) Uani d . 1
H H18 -0.4126 1.1284 0.5380 0.039 Uiso calc R 1
C C19 0.2159(3) 0.5721(3) 0.3699(3) 0.0340(6) Uani d . 1
C C20 0.2723(3) 0.5366(2) 0.2737(2) 0.0275(5) Uani d . 1
C C21 0.4203(3) 0.5479(3) 0.3167(2) 0.0307(5) Uani d . 1
H H21 0.4849 0.5687 0.4082 0.037 Uiso calc R 1
C C22 0.4726(3) 0.5286(3) 0.2259(3) 0.0320(5) Uani d . 1
H H22 0.5722 0.5378 0.2571 0.038 Uiso calc R 1
C C23 0.3784(3) 0.4955(2) 0.0874(2) 0.0293(5) Uani d . 1
C C24 0.2285(3) 0.4760(3) 0.0450(3) 0.0362(6) Uani d . 1
H H24 0.1622 0.4486 -0.0466 0.043 Uiso calc R 1
C C25 0.1767(3) 0.4965(3) 0.1363(3) 0.0346(6) Uani d . 1
H H25 0.0763 0.4833 0.1053 0.041 Uiso calc R 1
C C26 0.4304(3) 0.4834(3) -0.0125(3) 0.0336(5) Uani d . 1
H H26 0.3584 0.4489 -0.1023 0.040 Uiso calc R 1

loop_
_atom_site_aniso_label
_atom_site_aniso_U_11
_atom_site_aniso_U_22
_atom_site_aniso_U_33
_atom_site_aniso_U_12
_atom_site_aniso_U_13
_atom_site_aniso_U_23
Cd1 0.02380(10) 0.04032(11) 0.02192(9) 0.01038(7) 0.01061(7) 0.00110(7)
O1 0.0278(9) 0.0503(12) 0.0424(11) 0.0118(9) 0.0134(8) 0.0094(9)
O1W 0.0276(9) 0.0412(11) 0.0387(10) 0.0081(8) 0.0165(8) 0.0004(8)
O2 0.0328(10) 0.0434(11) 0.0434(11) 0.0182(9) 0.0076(9) -0.0041(9)
O3 0.0433(11) 0.0654(14) 0.0298(10) 0.0133(10) 0.0216(9) -0.0024(9)
O4 0.0371(12) 0.107(2) 0.0525(13) 0.0131(13) 0.0317(11) -0.0010(14)
N1 0.0301(11) 0.0377(12) 0.0269(10) 0.0086(9) 0.0120(9) 0.0031(9)
N2 0.0318(11) 0.0385(12) 0.0261(10) 0.0087(10) 0.0119(9) 0.0050(9)
C1 0.0362(14) 0.0506(17) 0.0383(14) 0.0113(13) 0.0200(12) 0.0075(13)
C2 0.0329(15) 0.058(2) 0.0551(19) 0.0101(14) 0.0222(14) 0.0078(16)
C3 0.0287(14) 0.065(2) 0.0487(18) 0.0090(14) 0.0082(13) 0.0034(16)
C4 0.0367(15) 0.0524(18) 0.0305(14) 0.0118(13) 0.0065(12) -0.0004(13)
C5 0.0327(13) 0.0297(12) 0.0255(11) 0.0112(11) 0.0089(10) 0.0035(10)
C6 0.0368(13) 0.0288(12) 0.0230(11) 0.0107(11) 0.0124(10) 0.0041(9)
C7 0.0462(16) 0.0462(16) 0.0245(12) 0.0081(13) 0.0116(12) -0.0010(12)
C8 0.067(2) 0.0551(19) 0.0290(14) 0.0143(17) 0.0279(15) 0.0004(13)
C9 0.0561(19) 0.0530(18) 0.0438(16) 0.0145(15) 0.0341(15) 0.0085(14)
C10 0.0366(14) 0.0465(16) 0.0376(14) 0.0089(13) 0.0192(12) 0.0058(12)
C11 0.0296(13) 0.0454(15) 0.0242(11) 0.0159(12) 0.0116(10) 0.0063(11)
C12 0.0280(12) 0.0370(13) 0.0294(12) 0.0131(11) 0.0139(10) 0.0067(10)
C13 0.0317(14) 0.0350(14) 0.0544(17) 0.0127(12) 0.0170(13) -0.0034(13)
C14 0.0265(13) 0.0371(15) 0.0527(17) 0.0080(12) 0.0145(12) -0.0014(13)
C15 0.0285(12) 0.0368(13) 0.0299(12) 0.0140(11) 0.0146(10) 0.0110(10)
C16 0.0356(14) 0.0315(13) 0.0356(13) 0.0131(11) 0.0149(11) 0.0059(11)
C17 0.0285(12) 0.0362(14) 0.0316(13) 0.0092(11) 0.0117(11) 0.0046(11)
C18 0.0326(13) 0.0360(14) 0.0307(12) 0.0152(11) 0.0143(11) 0.0090(10)
C19 0.0370(14) 0.0363(14) 0.0330(13) 0.0058(11) 0.0256(12) 0.0026(11)
C20 0.0303(12) 0.0285(12) 0.0269(11) 0.0071(10) 0.0191(10) 0.0032(9)
C21 0.0286(12) 0.0361(13) 0.0238(11) 0.0079(10) 0.0124(10) 0.0025(10)
C22 0.0269(12) 0.0406(14) 0.0309(12) 0.0125(11) 0.0168(10) 0.0048(11)
C23 0.0319(12) 0.0328(13) 0.0281(12) 0.0110(10) 0.0191(10) 0.0060(10)
C24 0.0312(13) 0.0525(17) 0.0236(12) 0.0130(12) 0.0137(10) 0.0060(11)
C25 0.0269(12) 0.0508(16) 0.0284(12) 0.0128(12) 0.0168(11) 0.0064(11)
C26 0.0345(13) 0.0434(15) 0.0270(12) 0.0139(12) 0.0187(11) 0.0065(11)

loop_
_atom_type_symbol
_atom_type_description
_atom_type_scat_dispersion_real
_atom_type_scat_dispersion_imag
_atom_type_scat_source
C C 0.0033 0.0016 'International Tables Vol C Tables 4.2.6.8 and 6.1.1.4'
H H 0.0000 0.0000 'International Tables Vol C Tables 4.2.6.8 and 6.1.1.4'
N N 0.0061 0.0033 'International Tables Vol C Tables 4.2.6.8 and 6.1.1.4'
O O 0.0106 0.0060 'International Tables Vol C Tables 4.2.6.8 and 6.1.1.4'
Cd Cd -0.8075 1.2024 'International Tables Vol C Tables 4.2.6.8 and 6.1.1.4'

loop_
_geom_angle_atom_site_label_1
_geom_angle_atom_site_label_2
_geom_angle_atom_site_label_3
_geom_angle_site_symmetry_1
_geom_angle
_geom_angle_publ_flag
O1 Cd1 O1W . 139.33(8) yes
O1 Cd1 O2 . 51.29(8) yes
O1 Cd1 O3 . 120.67(8) yes
O1 Cd1 N1 . 94.47(8) yes
O1 Cd1 N2 . 74.71(8) yes
O2 Cd1 O3 . 115.76(8) yes
O2 Cd1 O1W . 94.06(8) yes
O3 Cd1 O1W . 91.48(8) yes
O2 Cd1 N1 . 144.70(8) yes
O3 Cd1 N1 . 87.35(8) yes
O1W Cd1 N1 . 112.58(8) yes
O2 Cd1 N2 . 89.94(8) yes
O3 Cd1 N2 . 154.30(8) yes
O1W Cd1 N2 . 86.30(8) yes
N1 Cd1 N2 . 70.07(8) yes
Cd1 O1 C11 . 80.8(2) ?
Cd1 O1W H1W2 . 107(2) ?
Cd1 O1W H1W1 . 116(2) ?
H1W2 O1W H1W1 . 109.2(16) ?
C11 O2 Cd1 . 105.08(17) ?
C19 O3 Cd1 . 122.77(18) ?
C1 N1 C5 . 119.0(2) ?
C1 N1 Cd1 . 122.10(18) ?
C5 N1 Cd1 . 118.82(18) ?
C10 N2 C6 . 119.4(2) ?
C10 N2 Cd1 . 122.77(19) ?
C6 N2 Cd1 . 117.27(17) ?
N1 C1 C2 . 122.9(3) ?
N1 C1 H1 . 118.6 ?
C2 C1 H1 . 118.6 ?
C3 C2 C1 . 118.1(3) ?
C3 C2 H2 . 121.0 ?
C1 C2 H2 . 121.0 ?
C4 C3 C2 . 119.8(3) ?
C4 C3 H3 . 120.1 ?
C2 C3 H3 . 120.1 ?
C3 C4 C5 . 119.6(3) ?
C3 C4 H4 . 120.2 ?
C5 C4 H4 . 120.2 ?
N1 C5 C4 . 120.7(3) ?
N1 C5 C6 . 116.8(2) ?
C4 C5 C6 . 122.5(2) ?
N2 C6 C7 . 121.3(3) ?
N2 C6 C5 . 116.6(2) ?
C7 C6 C5 . 122.1(3) ?
C8 C7 C6 . 118.7(3) ?
C8 C7 H7 . 120.7 ?
C6 C7 H7 . 120.7 ?
C9 C8 C7 . 120.0(3) ?
C9 C8 H8 . 120.0 ?
C7 C8 H8 . 120.0 ?
C8 C9 C10 . 118.0(3) ?
C8 C9 H9 . 121.0 ?
C10 C9 H9 . 121.0 ?
N2 C10 C9 . 122.6(3) ?
N2 C10 H10 . 118.7 ?
C9 C10 H10 . 118.7 ?
O1 C11 O2 . 122.7(2) ?
O1 C11 C12 . 121.5(2) ?
O2 C11 C12 . 115.8(2) ?
C13 C12 C17 . 118.5(2) ?
C13 C12 C11 . 120.5(2) ?
C17 C12 C11 . 121.0(2) ?
C14 C13 C12 . 120.8(3) ?
C14 C13 H13 . 119.6 ?
C12 C13 H13 . 119.6 ?
C13 C14 C15 . 121.1(3) ?
C13 C14 H15 . 119.4 ?
C15 C14 H15 . 119.4 ?
C14 C15 C16 . 118.0(2) ?
C14 C15 C18 . 121.2(2) ?
C16 C15 C18 . 120.8(2) ?
C17 C16 C15 . 120.7(2) ?
C17 C16 H16 . 119.6 ?
C15 C16 H16 . 119.6 ?
C16 C17 C12 . 120.8(3) ?
C16 C17 H12 . 119.6 ?
C12 C17 H12 . 119.6 ?
C18 C18 C15 2_476 125.8(3) ?
C18 C18 H18 2_476 117.1 ?
C15 C18 H18 . 117.1 ?
O4 C19 O3 . 124.5(2) ?
O4 C19 C20 . 118.2(2) ?
O3 C19 C20 . 117.2(2) ?
C25 C20 C21 . 118.0(2) ?
C25 C20 C19 . 119.7(2) ?
C21 C20 C19 . 122.3(2) ?
C22 C21 C20 . 121.1(2) ?
C22 C21 H21 . 119.5 ?
C20 C21 H21 . 119.5 ?
C21 C22 C23 . 121.1(2) ?
C21 C22 H22 . 119.4 ?
C23 C22 H22 . 119.4 ?
C24 C23 C22 . 117.4(2) ?
C24 C23 C26 . 119.5(2) ?
C22 C23 C26 . 123.1(2) ?
C25 C24 C23 . 121.3(2) ?
C25 C24 H24 . 119.4 ?
C23 C24 H24 . 119.4 ?
C24 C25 C20 . 120.9(2) ?
C24 C25 H25 . 119.5 ?
C20 C25 H25 . 119.5 ?
C26 C26 C23 2_665 126.3(3) ?
C26 C26 H26 2_665 116.8 ?
C23 C26 H26 . 116.8 ?

loop_
_geom_bond_atom_site_label_1
_geom_bond_atom_site_label_2
_geom_bond_site_symmetry_2
_geom_bond_distance
_geom_bond_publ_flag
Cd1 O2 . 2.209(2) yes
Cd1 O1 . 2.745(2) yes
Cd1 O3 . 2.2129(19) yes
Cd1 O1W . 2.291(2) yes
Cd1 N1 . 2.316(3) yes
Cd1 N2 . 2.375(2) yes
O1 C11 . 1.230(3) ?
O1W H1W2 . 0.85(4) ?
O1W H1W1 . 0.850(10) ?
O2 C11 . 1.274(3) ?
O3 C19 . 1.261(3) ?
O4 C19 . 1.236(3) ?
N1 C1 . 1.339(4) ?
N1 C5 . 1.348(3) ?
N2 C10 . 1.330(4) ?
N2 C6 . 1.335(3) ?
C1 C2 . 1.377(4) ?
C1 H1 . 0.9300 ?
C2 C3 . 1.373(5) ?
C2 H2 . 0.9300 ?
C3 C4 . 1.373(5) ?
C3 H3 . 0.9300 ?
C4 C5 . 1.386(4) ?
C4 H4 . 0.9300 ?
C5 C6 . 1.484(4) ?
C6 C7 . 1.389(4) ?
C7 C8 . 1.376(5) ?
C7 H7 . 0.9300 ?
C8 C9 . 1.373(5) ?
C8 H8 . 0.9300 ?
C9 C10 . 1.382(4) ?
C9 H9 . 0.9300 ?
C10 H10 . 0.9300 ?
C11 C12 . 1.506(3) ?
C12 C13 . 1.383(4) ?
C12 C17 . 1.388(4) ?
C13 C14 . 1.382(4) ?
C13 H13 . 0.9300 ?
C14 C15 . 1.388(4) ?
C14 H15 . 0.9300 ?
C15 C16 . 1.394(4) ?
C15 C18 . 1.465(3) ?
C16 C17 . 1.385(4) ?
C16 H16 . 0.9300 ?
C17 H12 . 0.9300 ?
C18 C18 2_476 1.332(5) ?
C18 H18 . 0.9300 ?
C19 C20 . 1.496(3) ?
C20 C25 . 1.388(3) ?
C20 C21 . 1.392(3) ?
C21 C22 . 1.377(3) ?
C21 H21 . 0.9300 ?
C22 C23 . 1.399(4) ?
C22 H22 . 0.9300 ?
C23 C24 . 1.395(4) ?
C23 C26 . 1.463(3) ?
C24 C25 . 1.380(3) ?
C24 H24 . 0.9300 ?
C25 H25 . 0.9300 ?
C26 C26 2_665 1.319(5) ?
C26 H26 . 0.9300 ?

loop_
_geom_hbond_atom_site_label_D
_geom_hbond_atom_site_label_H
_geom_hbond_atom_site_label_A
_geom_hbond_site_symmetry_A
_geom_hbond_distance_DH
_geom_hbond_distance_HA
_geom_hbond_distance_DA
_geom_hbond_angle_DHA
_geom_hbond_publ_flag
O1W H1W1 O2 2_566 0.850(10) 1.918(18) 2.697(3) 152(3) yes
O1W H1W2 O4 2_566 0.85(4) 1.81(4) 2.639(3) 167(3) yes

loop_
_geom_torsion_atom_site_label_1
_geom_torsion_atom_site_label_2
_geom_torsion_atom_site_label_3
_geom_torsion_atom_site_label_4
_geom_torsion_site_symmetry_4
_geom_torsion
O3 Cd1 O2 C11 . -111.71(18)
O1W Cd1 O2 C11 . 154.68(18)
N1 Cd1 O2 C11 . 14.6(3)
N2 Cd1 O2 C11 . 68.40(18)
O2 Cd1 O3 C19 . -22.1(3)
O1W Cd1 O3 C19 . 73.1(2)
N1 Cd1 O3 C19 . -174.3(2)
N2 Cd1 O3 C19 . 157.7(2)
O2 Cd1 N1 C1 . -125.3(2)
O3 Cd1 N1 C1 . 8.2(2)
O1W Cd1 N1 C1 . 98.7(2)
N2 Cd1 N1 C1 . 175.6(2)
O2 Cd1 N1 C5 . 58.1(3)
O3 Cd1 N1 C5 . -168.5(2)
O1W Cd1 N1 C5 . -78.0(2)
N2 Cd1 N1 C5 . -1.02(18)
O2 Cd1 N2 C10 . 25.7(2)
O3 Cd1 N2 C10 . -154.1(2)
O1W Cd1 N2 C10 . -68.4(2)
N1 Cd1 N2 C10 . 176.0(2)
O2 Cd1 N2 C6 . -145.44(19)
O3 Cd1 N2 C6 . 34.8(3)
O1W Cd1 N2 C6 . 120.49(19)
N1 Cd1 N2 C6 . 4.85(18)
C5 N1 C1 C2 . -0.4(4)
Cd1 N1 C1 C2 . -177.1(2)
N1 C1 C2 C3 . 0.0(5)
C1 C2 C3 C4 . -0.2(5)
C2 C3 C4 C5 . 0.8(5)
C1 N1 C5 C4 . 1.0(4)
Cd1 N1 C5 C4 . 177.7(2)
C1 N1 C5 C6 . -179.3(2)
Cd1 N1 C5 C6 . -2.5(3)
C3 C4 C5 N1 . -1.2(5)
C3 C4 C5 C6 . 179.1(3)
C10 N2 C6 C7 . 0.1(4)
Cd1 N2 C6 C7 . 171.6(2)
C10 N2 C6 C5 . -179.3(2)
Cd1 N2 C6 C5 . -7.8(3)
N1 C5 C6 N2 . 6.9(3)
C4 C5 C6 N2 . -173.3(3)
N1 C5 C6 C7 . -172.5(3)
C4 C5 C6 C7 . 7.3(4)
N2 C6 C7 C8 . -0.1(4)
C5 C6 C7 C8 . 179.3(3)
C6 C7 C8 C9 . 0.0(5)
C7 C8 C9 C10 . 0.1(5)
C6 N2 C10 C9 . -0.1(4)
Cd1 N2 C10 C9 . -171.0(2)
C8 C9 C10 N2 . 0.0(5)
Cd1 O2 C11 O1 . 3.9(3)
Cd1 O2 C11 C12 . -174.36(17)
O1 C11 C12 C13 . 176.0(3)
O2 C11 C12 C13 . -5.6(4)
O1 C11 C12 C17 . -1.5(4)
O2 C11 C12 C17 . 176.8(2)
C17 C12 C13 C14 . -1.0(5)
C11 C12 C13 C14 . -178.7(3)
C12 C13 C14 C15 . -0.7(5)
C13 C14 C15 C16 . 1.3(4)
C13 C14 C15 C18 . -178.7(3)
C14 C15 C16 C17 . -0.2(4)
C18 C15 C16 C17 . 179.8(2)
C15 C16 C17 C12 . -1.5(4)
C13 C12 C17 C16 . 2.1(4)
C11 C12 C17 C16 . 179.8(2)
C14 C15 C18 C18 2_476 16.2(5)
C16 C15 C18 C18 2_476 -163.8(3)
Cd1 O3 C19 O4 . 3.1(4)
Cd1 O3 C19 C20 . 178.25(17)
O4 C19 C20 C25 . 5.7(4)
O3 C19 C20 C25 . -169.8(3)
O4 C19 C20 C21 . -177.2(3)
O3 C19 C20 C21 . 7.3(4)
C25 C20 C21 C22 . 4.4(4)
C19 C20 C21 C22 . -172.8(2)
C20 C21 C22 C23 . -0.8(4)
C21 C22 C23 C24 . -3.3(4)
C21 C22 C23 C26 . 175.4(3)
C22 C23 C24 C25 . 3.9(4)
C26 C23 C24 C25 . -174.9(3)
C23 C24 C25 C20 . -0.4(4)
C21 C20 C25 C24 . -3.8(4)
C19 C20 C25 C24 . 173.5(3)
C24 C23 C26 C26 2_665 169.8(4)
C22 C23 C26 C26 2_665 -8.9(5)
